data_7212170
loop_
_publ_author_name
'Johnstone, Russell D. L.'
'Lennie, Alistair R.'
'Parker, Stewart F.'
'Parsons, Simon'
'Pidcock, Elna'
'Richardson, Patricia R.'
'Warren, John E.'
'Wood, Peter A.'

_publ_section_title
;
 High-pressure polymorphism in salicylamide
;
_journal_issue 4
_journal_name_full CrystEngComm
_journal_page_first 1065
_journal_paper_doi 10.1039/b921288d
_journal_volume 12
_journal_year 2010
_chemical_formula_moiety 'C7 H7 N1 O2'
_chemical_formula_sum 'C7 H7 N O2'
_chemical_formula_weight 137.14
_chemical_name_common Salicylamide
_space_group_IT_number 15
_symmetry_cell_setting monoclinic
_symmetry_space_group_name_Hall '-I 2ya'
_symmetry_space_group_name_H-M 'I 1 2/a 1'
_atom_sites_solution_hydrogens geom
_atom_sites_solution_primary direct
_cell_angle_alpha 90
_cell_angle_beta 92.266(14)
_cell_angle_gamma 90
_cell_formula_units_Z 8
_cell_length_a 12.7925(11)
_cell_length_b 4.9356(5)
_cell_length_c 20.415(5)
_cell_measurement_reflns_used 780
_cell_measurement_temperature 293
_cell_measurement_theta_max 20
_cell_measurement_theta_min 3
_cell_volume 1288.0(4)
_computing_cell_refinement 'SAINT (Siemens ,1995)'
_computing_data_collection 'SMART (Siemens, 1993)'
_computing_data_reduction 'SAINT (Siemens ,1995)'
_computing_molecular_graphics 'CAMERON (Watkin et al., 1996)'
_computing_publication_material 'CRYSTALS (Betteridge et al., 2003)'
_computing_structure_refinement 'CRYSTALS (Betteridge et al., 2003)'
_computing_structure_solution 'SIR92 (Altomare et al., 1994)'
_diffrn_ambient_pressure 300000
_diffrn_ambient_temperature 293
_diffrn_measured_fraction_theta_full 0.493
_diffrn_measured_fraction_theta_max 0.417
_diffrn_measurement_device 'Bruker SMART'
_diffrn_measurement_device_type Area
_diffrn_measurement_method \w
_diffrn_radiation_monochromator silicon
_diffrn_radiation_type ' synchrotron '
_diffrn_radiation_wavelength 0.47540
_diffrn_reflns_av_R_equivalents 0.0837
_diffrn_reflns_limit_h_max 18
_diffrn_reflns_limit_h_min -18
_diffrn_reflns_limit_k_max 6
_diffrn_reflns_limit_k_min 0
_diffrn_reflns_limit_l_max 12
_diffrn_reflns_limit_l_min 0
_diffrn_reflns_number 4875
_diffrn_reflns_reduction_process
;
Merged with SORTAV
R.H. Blessing, (1987) Cryst. Rev. 1, 3-58
;
_diffrn_reflns_theta_full 15.269
_diffrn_reflns_theta_max 19.830
_diffrn_reflns_theta_min 2.959
_diffrn_standards_number 0
_exptl_absorpt_coefficient_mu 0.105
_exptl_absorpt_correction_T_max 0.99
_exptl_absorpt_correction_T_min 0.86
_exptl_absorpt_correction_type multi-scan
_exptl_absorpt_process_details 'SADABS (Siemens, 1996)'
_exptl_crystal_colour colourless
_exptl_crystal_density_diffrn 1.414
_exptl_crystal_density_method 'not measured'
_exptl_crystal_description block
_exptl_crystal_F_000 576
_exptl_crystal_recrystallization_method 'From MeOH/EtOH'
_exptl_crystal_size_max 0.20
_exptl_crystal_size_mid 0.20
_exptl_crystal_size_min 0.10
_refine_diff_density_max 0.37
_refine_diff_density_min -0.36
_refine_ls_extinction_method None
_refine_ls_goodness_of_fit_ref 0.9885
_refine_ls_hydrogen_treatment mixed
_refine_ls_matrix_type full
_refine_ls_number_parameters 95
_refine_ls_number_reflns 812
_refine_ls_number_restraints 114
_refine_ls_R_factor_all 0.1055
_refine_ls_R_factor_gt 0.0541
_refine_ls_shift/su_max 0.000178
_refine_ls_structure_factor_coef Fsqd
_refine_ls_weighting_details
;
Method= Modified Sheldrick
w=1/[\s^2^(F^2^) + ( 0.04P)^2^ + 1.43P]
,where P=(max(Fo^2^,0) + 2Fc^2^)/3
;
_refine_ls_weighting_scheme calc
_refine_ls_wR_factor_all 0.1282
_refine_ls_wR_factor_gt 0.1065
_refine_ls_wR_factor_ref 0.1282
_reflns_limit_h_max 18
_reflns_limit_h_min -18
_reflns_limit_k_max 6
_reflns_limit_k_min 0
_reflns_limit_l_max 12
_reflns_limit_l_min 0
_reflns_number_gt 520
_reflns_number_total 814
_reflns_threshold_expression I>2.0\s(I)
_oxford_diffrn_Wilson_B_factor 0.00
_oxford_diffrn_Wilson_scale 0.00
_oxford_refine_ls_r_factor_ref 0.1055
_oxford_refine_ls_scale 5.6(3)
_oxford_reflns_number_all 812
_oxford_reflns_threshold_expression_ref I>-10.0\s(I)
_oxford_structure_analysis_title 'sala01 in I2/a'
_cod_data_source_file b921288d.txt
_cod_data_source_block 0_3GPa_I.cif
_cod_depositor_comments
;
The following automatic conversions were performed:

'_symmetry_cell_setting' value 'Monoclinic' changed to 'monoclinic'
according to /home/saulius/struct/CIF-dictionaries/cif_core.dic
dictionary named 'cif_core.dic' version 2.4.2 from 2011-04-26.

Automatic conversion script
Id: cif_fix_values 1891 2012-01-12 08:04:46Z andrius 
;
_cod_original_sg_symbol_H-M 'I 1 2/a 1 '
_cod_original_formula_sum 'C7 H7 N1 O2'
_cod_database_code 7212170

loop_
_symmetry_equiv_pos_as_xyz
x,y,z
-x,-y,-z
x+1/2,y+1/2,z+1/2
-x+1/2,-y+1/2,-z+1/2
-x+1/2,y,-z
x+1/2,-y,z
-x+1,y+1/2,-z+1/2
x+1,-y+1/2,z+1/2

loop_
_atom_site_label
_atom_site_type_symbol
_atom_site_fract_x
_atom_site_fract_y
_atom_site_fract_z
_atom_site_U_iso_or_equiv
_atom_site_occupancy
_atom_site_adp_type
_atom_site_refinement_flags_posn
_atom_site_refinement_flags_adp
N1 N 0.56146(13) 0.7288(4) 0.5515(2) 0.0432 1.0000 Uani D U
O1 O 0.39144(11) 0.8308(3) 0.53649(18) 0.0445 1.0000 Uani D U
O2 O 0.25066(11) 0.5793(4) 0.59330(19) 0.0569 1.0000 Uani D U
C1 C 0.32746(14) 0.4293(4) 0.6233(2) 0.0388 1.0000 Uani D U
C2 C 0.43386(13) 0.4726(4) 0.6108(2) 0.0336 1.0000 Uani D U
C3 C 0.50717(15) 0.3080(5) 0.6437(3) 0.0402 1.0000 Uani D U
C4 C 0.47825(18) 0.1119(5) 0.6867(3) 0.0468 1.0000 Uani D U
C5 C 0.37360(19) 0.0729(5) 0.6979(3) 0.0447 1.0000 Uani D U
C6 C 0.29888(16) 0.2302(5) 0.6661(3) 0.0458 1.0000 Uani D U
C7 C 0.46147(14) 0.6869(4) 0.5640(2) 0.0344 1.0000 Uani D U
H1 H 0.5793 0.3327 0.6360 0.0484 1.0000 Uiso . .
H2 H 0.5299 0.0031 0.7086 0.0563 1.0000 Uiso . .
H3 H 0.3532 -0.0632 0.7278 0.0542 1.0000 Uiso . .
H4 H 0.2270 0.2011 0.6738 0.0555 1.0000 Uiso . .
H5 H 0.5785 0.8571 0.5239 0.0650 1.0000 Uiso . .
H6 H 0.6105 0.6284 0.5707 0.0650 1.0000 Uiso . .
H7 H 0.282(2) 0.691(3) 0.5697(7) 0.0684(19) 1.0000 Uiso D .

loop_
_atom_site_aniso_label
_atom_site_aniso_U_11
_atom_site_aniso_U_22
_atom_site_aniso_U_33
_atom_site_aniso_U_23
_atom_site_aniso_U_13
_atom_site_aniso_U_12
N1 0.0269(8) 0.0370(11) 0.066(7) 0.0051(17) 0.0032(13) -0.0014(7)
O1 0.0294(7) 0.0384(10) 0.066(5) 0.0073(14) 0.0009(11) 0.0015(6)
O2 0.0248(7) 0.0540(12) 0.092(6) 0.0125(16) 0.0011(12) -0.0011(7)
C1 0.0287(9) 0.0358(13) 0.052(6) -0.0018(17) 0.0028(14) -0.0022(8)
C2 0.0274(8) 0.0281(12) 0.045(6) -0.0061(16) 0.0017(13) -0.0021(7)
C3 0.0308(9) 0.0360(13) 0.053(6) -0.0018(18) -0.0025(15) -0.0002(8)
C4 0.0455(11) 0.0369(14) 0.058(7) 0.002(2) -0.001(2) 0.0026(10)
C5 0.0537(13) 0.0389(14) 0.042(8) 0.004(2) 0.0118(19) -0.0066(10)
C6 0.0362(10) 0.0485(16) 0.054(7) 0.000(2) 0.0113(16) -0.0085(10)
C7 0.0285(9) 0.0297(11) 0.045(6) -0.0052(16) 0.0022(14) -0.0009(8)

loop_
_atom_type_symbol
_atom_type_scat_dispersion_real
_atom_type_scat_dispersion_imag
_atom_type_scat_Cromer_Mann_a1
_atom_type_scat_Cromer_Mann_b1
_atom_type_scat_Cromer_Mann_a2
_atom_type_scat_Cromer_Mann_b2
_atom_type_scat_Cromer_Mann_a3
_atom_type_scat_Cromer_Mann_b3
_atom_type_scat_Cromer_Mann_a4
_atom_type_scat_Cromer_Mann_b4
_atom_type_scat_Cromer_Mann_c
_atom_type_scat_source
C 0.0000 0.0010 2.3100 20.8439 1.0200 10.2075 1.5886 0.5687 0.8650 51.6512 0.2156 'International Tables Vol C 4.2.6.8 and 6.1.1.4'
H 0.0000 0.0000 0.4930 10.5109 0.3229 26.1257 0.1402 3.1424 0.0408 57.7998 0.0030 'International Tables Vol C 4.2.6.8 and 6.1.1.4'
N 0.0010 0.0010 12.2126 0.0057 3.1322 9.8933 2.0125 28.9975 1.1663 0.5826 -11.5290 'International Tables Vol C 4.2.6.8 and 6.1.1.4'
O 0.0030 0.0020 3.0485 13.2771 2.2868 5.7011 1.5463 0.3239 0.8670 32.9089 0.2508 'International Tables Vol C 4.2.6.8 and 6.1.1.4'

loop_
_geom_angle_atom_site_label_1
_geom_angle_atom_site_label_2
_geom_angle_atom_site_label_3
_geom_angle
_geom_angle_publ_flag
C7 N1 H5 120.0 no
C7 N1 H6 120.0 no
H5 N1 H6 120.0 no
C1 O2 H7 105(2) no
O2 C1 C2 121.5(2) yes
O2 C1 C6 118.11(18) yes
C2 C1 C6 120.38(19) yes
C1 C2 C3 117.4(2) yes
C1 C2 C7 118.82(18) yes
C3 C2 C7 123.76(17) yes
C2 C3 C4 121.88(18) yes
C2 C3 H1 119.0 no
C4 C3 H1 119.1 no
C3 C4 C5 119.6(2) yes
C3 C4 H2 120.1 no
C5 C4 H2 120.2 no
C4 C5 C6 120.2(3) yes
C4 C5 H3 119.9 no
C6 C5 H3 119.9 no
C1 C6 C5 120.46(18) yes
C1 C6 H4 119.8 no
C5 C6 H4 119.7 no
C2 C7 N1 119.5(2) yes
C2 C7 O1 120.58(17) yes
N1 C7 O1 119.9(2) yes

loop_
_geom_bond_atom_site_label_1
_geom_bond_atom_site_label_2
_geom_bond_distance
_geom_bond_publ_flag
N1 C7 1.331(2) yes
N1 H5 0.880 no
N1 H6 0.880 no
O1 C7 1.258(3) yes
O2 C1 1.357(3) yes
O2 H7 0.842(9) no
C1 C2 1.411(3) yes
C1 C6 1.375(4) yes
C2 C3 1.393(4) yes
C2 C7 1.477(4) yes
C3 C4 1.367(5) yes
C3 H1 0.950 no
C4 C5 1.381(3) yes
C4 H2 0.950 no
C5 C6 1.374(4) yes
C5 H3 0.950 no
C6 H4 0.950 no
